data_4087237
loop_
_publ_author_name
'Zhang, Yin'
'Zhang, Jie'
'Hong, Qianquan'
'Weng, Linhong'
'Zhou, Xigeng'

_publ_section_title
;
 Reactivity of Homoleptic Dianionic \b-Diketiminato-Supported Yttrium
 Complexes toward CS2: Construction of Neutral or Anionic
 Dihydropyridinethione
;
_journal_name_full Organometallics
_journal_paper_doi 10.1021/acs.organomet.6b00941
_journal_year 2017
_chemical_formula_sum 'C76 H116 K N6 O6 Y'
_chemical_formula_weight 1337.76
_chemical_name_systematic
; 
 ? 
;
_space_group_IT_number 14
_symmetry_cell_setting monoclinic
_symmetry_space_group_name_Hall '-P 2yn'
_symmetry_space_group_name_H-M 'P 1 21/n 1'
_atom_sites_solution_hydrogens geom
_atom_sites_solution_primary direct
_atom_sites_solution_secondary difmap
_audit_creation_method SHELXL-97
_cell_angle_alpha 90.00
_cell_angle_beta 107.249(2)
_cell_angle_gamma 90.00
_cell_formula_units_Z 4
_cell_length_a 20.559(4)
_cell_length_b 18.095(3)
_cell_length_c 23.550(4)
_cell_measurement_reflns_used 3327
_cell_measurement_temperature 273(2)
_cell_measurement_theta_max 24.34
_cell_measurement_theta_min 2.25
_cell_volume 8367(3)
_computing_cell_refinement 'Bruker SAINT'
_computing_data_collection 'Bruker APEX2'
_computing_data_reduction 'Bruker SAINT'
_computing_molecular_graphics 'Bruker SHELXTL'
_computing_publication_material 'Bruker SHELXTL'
_computing_structure_refinement 'SHELXL-97 (Sheldrick, 1997)'
_computing_structure_solution 'SHELXS-97 (Sheldrick, 1990)'
_diffrn_ambient_temperature 273(2)
_diffrn_measured_fraction_theta_full 0.996
_diffrn_measured_fraction_theta_max 0.996
_diffrn_measurement_device_type 'Bruker APEX-II CCD'
_diffrn_measurement_method '\f and \w scans'
_diffrn_radiation_monochromator graphite
_diffrn_radiation_source 'fine-focus sealed tube'
_diffrn_radiation_type MoK\a
_diffrn_radiation_wavelength 0.71073
_diffrn_reflns_av_R_equivalents 0.1050
_diffrn_reflns_av_sigmaI/netI 0.2268
_diffrn_reflns_limit_h_max 24
_diffrn_reflns_limit_h_min -23
_diffrn_reflns_limit_k_max 20
_diffrn_reflns_limit_k_min -21
_diffrn_reflns_limit_l_max 17
_diffrn_reflns_limit_l_min -28
_diffrn_reflns_number 39940
_diffrn_reflns_theta_full 25.05
_diffrn_reflns_theta_max 25.05
_diffrn_reflns_theta_min 1.44
_diffrn_standards_number 0
_exptl_absorpt_coefficient_mu 0.794
_exptl_absorpt_correction_T_max 0.8835
_exptl_absorpt_correction_T_min 0.7966
_exptl_absorpt_correction_type multi-scan
_exptl_absorpt_process_details sadabs
_exptl_crystal_colour yellow
_exptl_crystal_density_diffrn 1.062
_exptl_crystal_density_method 'not measured'
_exptl_crystal_description block
_exptl_crystal_F_000 2880
_exptl_crystal_size_max 0.30
_exptl_crystal_size_mid 0.20
_exptl_crystal_size_min 0.16
_platon_squeeze_details
;
;
_refine_diff_density_max 0.545
_refine_diff_density_min -0.634
_refine_diff_density_rms 0.091
_refine_ls_extinction_method none
_refine_ls_goodness_of_fit_ref 1.004
_refine_ls_hydrogen_treatment constr
_refine_ls_matrix_type full
_refine_ls_number_parameters 811
_refine_ls_number_reflns 14774
_refine_ls_number_restraints 0
_refine_ls_restrained_S_all 1.004
_refine_ls_R_factor_all 0.1875
_refine_ls_R_factor_gt 0.0830
_refine_ls_shift/su_max 0.001
_refine_ls_shift/su_mean 0.000
_refine_ls_structure_factor_coef Fsqd
_refine_ls_weighting_details 'calc w=1/[\s^2^(Fo^2^)+(0.0350P)^2^+5.8377P] where P=(Fo^2^+2Fc^2^)/3'
_refine_ls_weighting_scheme calc
_refine_ls_wR_factor_gt 0.2037
_refine_ls_wR_factor_ref 0.2245
_reflns_number_gt 5131
_reflns_number_total 14774
_reflns_threshold_expression >2sigma(I)
_cod_data_source_file om6b00941_si_002.cif
_cod_data_source_block 3
_cod_depositor_comments
;
The following automatic conversions were performed:

'_symmetry_cell_setting' value 'Monoclinic' changed to 'monoclinic'
according to
/home/data/users/saulius/crontab/automatic-downloads/rss-feeds/ACS/lib/dictionaries/cif_core.dic
dictionary named 'cif_core.dic' version 2.4.2 from 2011-04-26.

Automatic conversion script
Id: cif_fix_values 4973 2017-02-22 13:04:09Z antanas 
;
_cod_original_sg_symbol_H-M P2(1)/n
_cod_database_code 4087237

loop_
_symmetry_equiv_pos_as_xyz
'x, y, z'
'-x+1/2, y+1/2, -z+1/2'
'-x, -y, -z'
'x-1/2, -y-1/2, z-1/2'

loop_
_atom_site_label
_atom_site_type_symbol
_atom_site_fract_x
_atom_site_fract_y
_atom_site_fract_z
_atom_site_U_iso_or_equiv
_atom_site_adp_type
_atom_site_occupancy
_atom_site_symmetry_multiplicity
_atom_site_calc_flag
_atom_site_refinement_flags
Y1 Y 0.83778(3) 0.26430(4) 0.61746(3) 0.0490(2) Uani 1 1 d .
K1 K 0.37050(8) 0.26722(9) 0.60225(8) 0.0741(5) Uani 1 1 d .
N1 N 0.9426(3) 0.2587(3) 0.6055(2) 0.0540(15) Uani 1 1 d .
N2 N 0.7989(3) 0.1686(3) 0.5569(3) 0.0649(18) Uani 1 1 d .
N3 N 0.7796(3) 0.3705(3) 0.5946(2) 0.0512(15) Uani 1 1 d .
N4 N 0.8311(2) 0.2686(3) 0.7122(2) 0.0460(13) Uani 1 1 d .
N5 N 0.2682(4) 0.2102(5) 0.4948(4) 0.097(2) Uani 1 1 d .
N6 N 0.4747(5) 0.3273(7) 0.7133(6) 0.151(4) Uani 1 1 d .
O1 O 0.2331(3) 0.2749(3) 0.5965(3) 0.0886(18) Uani 1 1 d .
O2 O 0.3302(4) 0.3135(4) 0.7025(3) 0.129(2) Uani 1 1 d .
O3 O 0.4823(4) 0.1774(5) 0.6612(5) 0.151(3) Uani 1 1 d .
O4 O 0.3714(4) 0.1193(4) 0.5705(5) 0.125(3) Uani 1 1 d .
O5 O 0.4482(4) 0.3914(3) 0.5936(4) 0.122(3) Uani 1 1 d .
O6 O 0.3634(4) 0.3232(4) 0.4907(3) 0.107(2) Uani 1 1 d .
C1 C 0.9143(4) 0.1260(4) 0.6092(3) 0.070(2) Uani 1 1 d .
H1A H 0.9304 0.1022 0.6483 0.084 Uiso 1 1 calc R
C2 C 0.9624(3) 0.1854(4) 0.6043(3) 0.060(2) Uani 1 1 d .
C3 C 1.0249(4) 0.1641(5) 0.6030(4) 0.099(3) Uani 1 1 d .
H3A H 1.0578 0.1993 0.6029 0.119 Uiso 1 1 calc R
H3B H 1.0351 0.1140 0.6022 0.119 Uiso 1 1 calc R
C4 C 0.9903(3) 0.3130(4) 0.6056(4) 0.0502(19) Uani 1 1 d .
C5 C 0.9949(4) 0.3423(4) 0.5520(4) 0.068(2) Uani 1 1 d .
C6 C 1.0423(5) 0.3976(5) 0.5538(4) 0.084(3) Uani 1 1 d .
H6A H 1.0450 0.4179 0.5183 0.101 Uiso 1 1 calc R
C7 C 1.0860(5) 0.4234(5) 0.6072(5) 0.090(3) Uani 1 1 d .
H7A H 1.1184 0.4595 0.6078 0.108 Uiso 1 1 calc R
C8 C 1.0796(4) 0.3936(5) 0.6594(4) 0.075(2) Uani 1 1 d .
H8A H 1.1066 0.4124 0.6955 0.090 Uiso 1 1 calc R
C9 C 1.0341(4) 0.3360(4) 0.6602(4) 0.066(2) Uani 1 1 d .
C10 C 0.9480(5) 0.3173(5) 0.4934(4) 0.084(3) Uani 1 1 d .
H10A H 0.9176 0.2787 0.5000 0.100 Uiso 1 1 calc R
C11 C 0.9944(5) 0.2847(6) 0.4571(4) 0.129(4) Uani 1 1 d .
H11A H 1.0201 0.2439 0.4784 0.194 Uiso 1 1 calc R
H11B H 1.0250 0.3223 0.4517 0.194 Uiso 1 1 calc R
H11C H 0.9663 0.2682 0.4189 0.194 Uiso 1 1 calc R
C12 C 0.9065(4) 0.3794(5) 0.4576(4) 0.114(3) Uani 1 1 d .
H12A H 0.8773 0.3997 0.4788 0.172 Uiso 1 1 calc R
H12B H 0.8793 0.3608 0.4199 0.172 Uiso 1 1 calc R
H12C H 0.9365 0.4172 0.4515 0.172 Uiso 1 1 calc R
C13 C 1.0324(3) 0.3052(5) 0.7181(3) 0.069(2) Uani 1 1 d .
H13A H 0.9988 0.2652 0.7102 0.083 Uiso 1 1 calc R
C14 C 1.1003(4) 0.2741(5) 0.7560(4) 0.113(3) Uani 1 1 d .
H14A H 1.1154 0.2365 0.7340 0.169 Uiso 1 1 calc R
H14B H 1.0948 0.2532 0.7917 0.169 Uiso 1 1 calc R
H14C H 1.1334 0.3131 0.7660 0.169 Uiso 1 1 calc R
C15 C 1.0112(4) 0.3620(5) 0.7550(4) 0.094(3) Uani 1 1 d .
H15A H 0.9675 0.3815 0.7334 0.141 Uiso 1 1 calc R
H15B H 1.0441 0.4013 0.7642 0.141 Uiso 1 1 calc R
H15C H 1.0085 0.3398 0.7913 0.141 Uiso 1 1 calc R
C16 C 0.8490(5) 0.1145(4) 0.5858(3) 0.061(2) Uani 1 1 d .
C17 C 0.8170(5) 0.0397(4) 0.5976(5) 0.145(5) Uani 1 1 d .
H17A H 0.8336 0.0002 0.5785 0.217 Uiso 1 1 calc R
H17B H 0.7683 0.0424 0.5819 0.217 Uiso 1 1 calc R
H17C H 0.8294 0.0306 0.6396 0.217 Uiso 1 1 calc R
C18 C 0.7435(5) 0.1428(4) 0.5070(4) 0.077(3) Uani 1 1 d .
C19 C 0.6778(5) 0.1461(4) 0.5048(5) 0.076(3) Uani 1 1 d .
C20 C 0.6288(6) 0.1244(5) 0.4543(6) 0.109(4) Uani 1 1 d .
H20A H 0.5837 0.1282 0.4545 0.131 Uiso 1 1 calc R
C21 C 0.6395(7) 0.0984(9) 0.4048(8) 0.140(6) Uani 1 1 d .
H21A H 0.6043 0.0827 0.3722 0.168 Uiso 1 1 calc R
C22 C 0.7019(10) 0.0967(6) 0.4059(5) 0.162(7) Uani 1 1 d .
H22A H 0.7091 0.0788 0.3712 0.194 Uiso 1 1 calc R
C23 C 0.7669(8) 0.1187(5) 0.4539(5) 0.115(4) Uani 1 1 d .
C24 C 0.6568(4) 0.1670(5) 0.5595(4) 0.086(3) Uani 1 1 d .
H24A H 0.6957 0.1917 0.5875 0.103 Uiso 1 1 calc R
C25 C 0.6373(5) 0.0984(5) 0.5928(4) 0.137(4) Uani 1 1 d .
H25A H 0.6746 0.0641 0.6034 0.205 Uiso 1 1 calc R
H25B H 0.5978 0.0744 0.5671 0.205 Uiso 1 1 calc R
H25C H 0.6275 0.1149 0.6281 0.205 Uiso 1 1 calc R
C26 C 0.5945(4) 0.2207(5) 0.5471(5) 0.115(4) Uani 1 1 d .
H26A H 0.6043 0.2650 0.5288 0.172 Uiso 1 1 calc R
H26B H 0.5860 0.2329 0.5840 0.172 Uiso 1 1 calc R
H26C H 0.5551 0.1971 0.5211 0.172 Uiso 1 1 calc R
C27 C 0.8396(7) 0.1140(10) 0.4524(5) 0.162(6) Uani 1 1 d .
H27A H 0.8678 0.1409 0.4871 0.194 Uiso 1 1 calc R
C28 C 0.8681(8) 0.0344(8) 0.4559(7) 0.223(8) Uani 1 1 d .
H28A H 0.8648 0.0111 0.4916 0.334 Uiso 1 1 calc R
H28B H 0.9149 0.0361 0.4564 0.334 Uiso 1 1 calc R
H28C H 0.8422 0.0067 0.4220 0.334 Uiso 1 1 calc R
C29 C 0.8446(7) 0.1559(8) 0.3962(5) 0.210(7) Uani 1 1 d .
H29A H 0.8275 0.2053 0.3964 0.316 Uiso 1 1 calc R
H29B H 0.8181 0.1305 0.3612 0.316 Uiso 1 1 calc R
H29C H 0.8913 0.1579 0.3964 0.316 Uiso 1 1 calc R
C30 C 0.7217(3) 0.3138(4) 0.6593(3) 0.062(2) Uani 1 1 d .
H30A H 0.6800 0.2867 0.6390 0.074 Uiso 1 1 calc R
C31 C 0.7328(4) 0.3775(4) 0.6219(3) 0.057(2) Uani 1 1 d .
C32 C 0.6887(4) 0.4337(5) 0.6144(4) 0.090(3) Uani 1 1 d .
H32A H 0.6898 0.4717 0.5882 0.108 Uiso 1 1 calc R
H32B H 0.6569 0.4347 0.6355 0.108 Uiso 1 1 calc R
C33 C 0.7806(4) 0.4282(4) 0.5517(4) 0.060(2) Uani 1 1 d .
C34 C 0.8265(4) 0.4897(4) 0.5708(4) 0.066(2) Uani 1 1 d .
C35 C 0.8289(4) 0.5437(4) 0.5293(4) 0.067(2) Uani 1 1 d .
H35A H 0.8578 0.5841 0.5412 0.080 Uiso 1 1 calc R
C36 C 0.7900(4) 0.5384(5) 0.4718(4) 0.079(3) Uani 1 1 d .
H36A H 0.7933 0.5739 0.4442 0.094 Uiso 1 1 calc R
C37 C 0.7451(5) 0.4791(5) 0.4545(4) 0.090(3) Uani 1 1 d .
H37A H 0.7182 0.4765 0.4151 0.108 Uiso 1 1 calc R
C38 C 0.7387(4) 0.4237(4) 0.4936(4) 0.073(2) Uani 1 1 d .
C39 C 0.8684(4) 0.5033(4) 0.6354(4) 0.080(3) Uani 1 1 d .
H39A H 0.8666 0.4574 0.6568 0.096 Uiso 1 1 calc R
C40 C 0.8306(5) 0.5651(5) 0.6635(4) 0.125(4) Uani 1 1 d .
H40A H 0.8558 0.5730 0.7044 0.187 Uiso 1 1 calc R
H40B H 0.7854 0.5485 0.6610 0.187 Uiso 1 1 calc R
H40C H 0.8279 0.6105 0.6418 0.187 Uiso 1 1 calc R
C41 C 0.9431(4) 0.5173(5) 0.6419(4) 0.122(4) Uani 1 1 d .
H41A H 0.9611 0.4767 0.6249 0.184 Uiso 1 1 calc R
H41B H 0.9679 0.5218 0.6833 0.184 Uiso 1 1 calc R
H41C H 0.9476 0.5621 0.6215 0.184 Uiso 1 1 calc R
C42 C 0.6930(4) 0.3594(5) 0.4721(4) 0.076(2) Uani 1 1 d .
H42A H 0.6953 0.3277 0.5064 0.092 Uiso 1 1 calc R
C43 C 0.6213(5) 0.3847(6) 0.4472(6) 0.179(6) Uani 1 1 d .
H43A H 0.6080 0.4119 0.4770 0.269 Uiso 1 1 calc R
H43B H 0.5920 0.3426 0.4352 0.269 Uiso 1 1 calc R
H43C H 0.6176 0.4159 0.4134 0.269 Uiso 1 1 calc R
C44 C 0.7150(8) 0.3139(6) 0.4273(5) 0.209(8) Uani 1 1 d .
H44A H 0.7613 0.2980 0.4445 0.314 Uiso 1 1 calc R
H44B H 0.7119 0.3433 0.3926 0.314 Uiso 1 1 calc R
H44C H 0.6860 0.2715 0.4162 0.314 Uiso 1 1 calc R
C45 C 0.7638(3) 0.2720(4) 0.7009(3) 0.0564(19) Uani 1 1 d .
C46 C 0.7313(4) 0.2200(4) 0.7357(4) 0.082(3) Uani 1 1 d .
H46A H 0.7102 0.2485 0.7598 0.123 Uiso 1 1 calc R
H46B H 0.7657 0.1887 0.7608 0.123 Uiso 1 1 calc R
H46C H 0.6975 0.1901 0.7085 0.123 Uiso 1 1 calc R
C47 C 0.8677(3) 0.2655(4) 0.7720(3) 0.0506(17) Uani 1 1 d .
C48 C 0.9075(4) 0.2026(5) 0.7965(4) 0.074(2) Uani 1 1 d .
C49 C 0.9463(5) 0.2014(6) 0.8574(5) 0.109(3) Uani 1 1 d .
H49A H 0.9732 0.1607 0.8734 0.130 Uiso 1 1 calc R
C50 C 0.9435(6) 0.2621(8) 0.8924(4) 0.113(4) Uani 1 1 d .
H50A H 0.9673 0.2610 0.9327 0.136 Uiso 1 1 calc R
C51 C 0.9071(5) 0.3227(6) 0.8695(5) 0.087(3) Uani 1 1 d .
H51A H 0.9067 0.3629 0.8940 0.105 Uiso 1 1 calc R
C52 C 0.8698(4) 0.3260(5) 0.8089(4) 0.064(2) Uani 1 1 d .
C53 C 0.9102(5) 0.1322(5) 0.7609(4) 0.103(3) Uani 1 1 d .
H53A H 0.8879 0.1430 0.7189 0.124 Uiso 1 1 calc R
C54 C 0.8639(4) 0.0701(5) 0.7821(5) 0.118(4) Uani 1 1 d .
H54A H 0.8190 0.0894 0.7769 0.177 Uiso 1 1 calc R
H54B H 0.8847 0.0583 0.8232 0.177 Uiso 1 1 calc R
H54C H 0.8609 0.0262 0.7585 0.177 Uiso 1 1 calc R
C55 C 0.9827(5) 0.1036(5) 0.7665(4) 0.114(3) Uani 1 1 d .
H55A H 1.0079 0.1412 0.7533 0.171 Uiso 1 1 calc R
H55B H 0.9798 0.0603 0.7424 0.171 Uiso 1 1 calc R
H55C H 1.0055 0.0917 0.8073 0.171 Uiso 1 1 calc R
C56 C 0.8354(4) 0.3968(5) 0.7868(4) 0.077(2) Uani 1 1 d .
H56A H 0.8219 0.3960 0.7433 0.092 Uiso 1 1 calc R
C57 C 0.7714(6) 0.4053(5) 0.8061(4) 0.131(4) Uani 1 1 d .
H57A H 0.7422 0.3634 0.7927 0.197 Uiso 1 1 calc R
H57B H 0.7478 0.4496 0.7890 0.197 Uiso 1 1 calc R
H57C H 0.7837 0.4083 0.8486 0.197 Uiso 1 1 calc R
C58 C 0.8776(5) 0.4649(5) 0.8077(4) 0.122(4) Uani 1 1 d .
H58A H 0.9181 0.4626 0.7954 0.182 Uiso 1 1 calc R
H58B H 0.8900 0.4678 0.8503 0.182 Uiso 1 1 calc R
H58C H 0.8517 0.5079 0.7907 0.182 Uiso 1 1 calc R
C59 C 0.1964(5) 0.2372(6) 0.4999(6) 0.137(4) Uani 1 1 d .
H59A H 0.1910 0.2892 0.4897 0.165 Uiso 1 1 calc R
H59B H 0.1607 0.2105 0.4709 0.165 Uiso 1 1 calc R
C60 C 0.1870(5) 0.2271(8) 0.5582(6) 0.139(5) Uani 1 1 d .
H60A H 0.1407 0.2392 0.5571 0.167 Uiso 1 1 calc R
H60B H 0.1962 0.1763 0.5713 0.167 Uiso 1 1 calc R
C61 C 0.2203(5) 0.2725(6) 0.6485(6) 0.117(4) Uani 1 1 d .
H61A H 0.2341 0.2252 0.6676 0.140 Uiso 1 1 calc R
H61B H 0.1720 0.2792 0.6430 0.140 Uiso 1 1 calc R
C62 C 0.2598(5) 0.3332(7) 0.6857(5) 0.129(5) Uani 1 1 d .
H62A H 0.2526 0.3790 0.6634 0.155 Uiso 1 1 calc R
H62B H 0.2451 0.3401 0.7208 0.155 Uiso 1 1 calc R
C63 C 0.3812(9) 0.3652(8) 0.7415(6) 0.188(6) Uani 1 1 d .
H63A H 0.3847 0.4090 0.7188 0.225 Uiso 1 1 calc R
H63B H 0.3651 0.3806 0.7744 0.225 Uiso 1 1 calc R
C64 C 0.4505(8) 0.3315(11) 0.7657(7) 0.205(8) Uani 1 1 d .
H64A H 0.4800 0.3625 0.7962 0.246 Uiso 1 1 calc R
H64B H 0.4478 0.2828 0.7820 0.246 Uiso 1 1 calc R
C65 C 0.2807(6) 0.2351(8) 0.4411(5) 0.130(4) Uani 1 1 d .
H65A H 0.2398 0.2285 0.4080 0.156 Uiso 1 1 calc R
H65B H 0.3165 0.2053 0.4335 0.156 Uiso 1 1 calc R
C66 C 0.3013(7) 0.3144(8) 0.4449(6) 0.137(5) Uani 1 1 d .
H66A H 0.3067 0.3304 0.4073 0.164 Uiso 1 1 calc R
H66B H 0.2662 0.3445 0.4534 0.164 Uiso 1 1 calc R
C67 C 0.3921(8) 0.3973(6) 0.4936(6) 0.163(6) Uani 1 1 d .
H67A H 0.3617 0.4326 0.5035 0.195 Uiso 1 1 calc R
H67B H 0.3967 0.4107 0.4550 0.195 Uiso 1 1 calc R
C68 C 0.4592(6) 0.4006(6) 0.5385(8) 0.145(6) Uani 1 1 d .
H68A H 0.4885 0.3616 0.5318 0.174 Uiso 1 1 calc R
H68B H 0.4808 0.4478 0.5368 0.174 Uiso 1 1 calc R
C69 C 0.5105(6) 0.4020(8) 0.6372(9) 0.178(8) Uani 1 1 d .
H69A H 0.5295 0.4496 0.6318 0.214 Uiso 1 1 calc R
H69B H 0.5424 0.3638 0.6344 0.214 Uiso 1 1 calc R
C70 C 0.4984(9) 0.3990(10) 0.6963(9) 0.208(8) Uani 1 1 d .
H70A H 0.5404 0.4122 0.7263 0.250 Uiso 1 1 calc R
H70B H 0.4648 0.4363 0.6972 0.250 Uiso 1 1 calc R
C71 C 0.2715(6) 0.1323(7) 0.4954(6) 0.146(5) Uani 1 1 d .
H71A H 0.2446 0.1153 0.5204 0.175 Uiso 1 1 calc R
H71B H 0.2482 0.1157 0.4554 0.175 Uiso 1 1 calc R
C72 C 0.3300(9) 0.0962(6) 0.5126(7) 0.153(5) Uani 1 1 d .
H72A H 0.3549 0.1045 0.4840 0.183 Uiso 1 1 calc R
H72B H 0.3211 0.0437 0.5134 0.183 Uiso 1 1 calc R
C73 C 0.4385(12) 0.0901(8) 0.5878(9) 0.194(8) Uani 1 1 d .
H73A H 0.4373 0.0381 0.5776 0.233 Uiso 1 1 calc R
H73B H 0.4660 0.1158 0.5670 0.233 Uiso 1 1 calc R
C74 C 0.4669(9) 0.0990(9) 0.6494(10) 0.209(9) Uani 1 1 d .
H74A H 0.5082 0.0699 0.6634 0.251 Uiso 1 1 calc R
H74B H 0.4350 0.0825 0.6699 0.251 Uiso 1 1 calc R
C75 C 0.5118(9) 0.1965(11) 0.7239(11) 0.259(12) Uani 1 1 d .
H75A H 0.5503 0.1646 0.7420 0.311 Uiso 1 1 calc R
H75B H 0.4781 0.1900 0.7450 0.311 Uiso 1 1 calc R
C76 C 0.5346(6) 0.2763(11) 0.7274(8) 0.206(7) Uani 1 1 d .
H76A H 0.5642 0.2867 0.7671 0.247 Uiso 1 1 calc R
H76B H 0.5604 0.2846 0.6995 0.247 Uiso 1 1 calc R

loop_
_atom_site_aniso_label
_atom_site_aniso_U_11
_atom_site_aniso_U_22
_atom_site_aniso_U_33
_atom_site_aniso_U_23
_atom_site_aniso_U_13
_atom_site_aniso_U_12
Y1 0.0411(4) 0.0547(4) 0.0549(4) 0.0012(4) 0.0200(3) -0.0061(4)
K1 0.0603(11) 0.0640(10) 0.1082(14) 0.0015(11) 0.0406(10) 0.0013(9)
N1 0.041(3) 0.056(4) 0.069(4) 0.001(3) 0.023(3) 0.005(3)
N2 0.076(5) 0.048(4) 0.065(4) -0.010(3) 0.013(4) -0.027(4)
N3 0.048(4) 0.052(4) 0.058(4) 0.011(3) 0.022(3) 0.002(3)
N4 0.029(3) 0.066(3) 0.046(3) 0.003(3) 0.016(3) -0.007(3)
N5 0.079(6) 0.093(6) 0.123(7) -0.028(5) 0.038(5) 0.014(4)
N6 0.068(7) 0.193(12) 0.170(11) -0.044(9) 0.002(7) 0.008(7)
O1 0.064(4) 0.117(5) 0.104(5) 0.017(4) 0.054(4) 0.008(4)
O2 0.145(7) 0.161(7) 0.083(5) -0.008(5) 0.039(5) 0.019(6)
O3 0.097(6) 0.125(7) 0.214(10) 0.044(7) 0.021(6) 0.037(5)
O4 0.088(6) 0.071(5) 0.221(10) 0.005(5) 0.055(6) 0.019(4)
O5 0.101(6) 0.088(5) 0.203(8) -0.016(5) 0.084(7) -0.026(4)
O6 0.127(6) 0.091(5) 0.127(6) 0.026(4) 0.076(5) 0.032(4)
C1 0.082(6) 0.067(5) 0.056(5) -0.007(4) 0.014(5) -0.019(5)
C2 0.035(5) 0.071(6) 0.074(6) -0.003(4) 0.019(4) -0.001(4)
C3 0.065(6) 0.078(6) 0.169(10) 0.005(6) 0.058(6) 0.010(5)
C4 0.026(4) 0.048(5) 0.086(6) -0.001(4) 0.032(4) -0.009(3)
C5 0.069(6) 0.060(5) 0.082(7) 0.009(5) 0.036(5) -0.007(5)
C6 0.084(7) 0.098(7) 0.083(7) 0.016(6) 0.046(6) -0.003(6)
C7 0.080(7) 0.088(7) 0.119(8) 0.015(7) 0.054(7) -0.012(5)
C8 0.043(5) 0.098(6) 0.088(7) -0.009(5) 0.026(5) -0.005(5)
C9 0.054(5) 0.062(5) 0.088(7) 0.004(5) 0.032(5) -0.013(4)
C10 0.084(7) 0.102(7) 0.084(7) 0.004(6) 0.054(6) -0.005(6)
C11 0.101(8) 0.180(10) 0.101(8) -0.022(7) 0.020(7) -0.019(7)
C12 0.061(6) 0.146(9) 0.136(9) 0.032(7) 0.029(6) 0.021(6)
C13 0.033(5) 0.111(6) 0.069(6) -0.001(5) 0.025(4) -0.017(4)
C14 0.064(6) 0.158(9) 0.118(8) 0.030(7) 0.030(6) -0.013(6)
C15 0.085(6) 0.129(8) 0.084(6) -0.013(6) 0.049(6) -0.019(6)
C16 0.076(6) 0.052(5) 0.059(5) -0.010(4) 0.026(5) -0.005(5)
C17 0.159(10) 0.047(5) 0.169(11) 0.022(6) -0.040(8) -0.034(6)
C18 0.096(8) 0.058(5) 0.061(6) 0.008(5) 0.000(6) -0.026(5)
C19 0.045(6) 0.069(6) 0.098(8) 0.013(5) -0.003(6) -0.019(5)
C20 0.091(8) 0.091(8) 0.118(10) 0.005(7) -0.011(9) -0.023(6)
C21 0.115(11) 0.149(12) 0.141(14) 0.001(10) 0.016(12) -0.048(10)
C22 0.30(2) 0.114(9) 0.036(6) -0.019(6) -0.003(11) -0.070(13)
C23 0.201(13) 0.072(6) 0.071(8) -0.005(5) 0.038(9) -0.038(7)
C24 0.055(6) 0.090(7) 0.103(8) 0.005(6) 0.007(6) -0.007(5)
C25 0.154(10) 0.124(9) 0.133(9) 0.060(7) 0.042(8) 0.028(7)
C26 0.052(5) 0.104(7) 0.182(11) 0.030(7) 0.025(6) -0.009(5)
C27 0.140(12) 0.263(19) 0.098(10) -0.067(11) 0.060(9) -0.092(12)
C28 0.264(19) 0.194(15) 0.241(18) -0.060(14) 0.121(14) 0.011(14)
C29 0.285(18) 0.265(16) 0.128(11) -0.082(11) 0.133(12) -0.141(14)
C30 0.040(4) 0.080(5) 0.060(5) 0.001(4) 0.007(4) -0.027(4)
C31 0.042(5) 0.073(5) 0.067(5) 0.006(4) 0.031(4) -0.001(4)
C32 0.070(6) 0.098(7) 0.113(7) 0.038(6) 0.043(5) 0.012(5)
C33 0.047(5) 0.053(5) 0.080(6) 0.006(5) 0.020(5) -0.007(4)
C34 0.054(5) 0.060(5) 0.079(6) 0.010(5) 0.013(5) -0.004(4)
C35 0.054(5) 0.060(5) 0.099(7) 0.011(5) 0.042(5) -0.006(4)
C36 0.087(7) 0.073(6) 0.091(7) 0.022(6) 0.050(6) -0.003(5)
C37 0.117(8) 0.079(6) 0.061(6) 0.016(5) 0.007(5) -0.005(6)
C38 0.089(7) 0.067(6) 0.062(6) 0.016(5) 0.019(5) -0.006(5)
C39 0.080(6) 0.054(5) 0.090(7) 0.007(5) 0.001(6) -0.017(5)
C40 0.148(9) 0.112(8) 0.100(8) -0.030(6) 0.014(7) -0.002(7)
C41 0.078(7) 0.102(7) 0.159(10) -0.001(7) -0.007(7) -0.015(6)
C42 0.058(6) 0.084(6) 0.077(6) 0.017(5) 0.003(5) -0.037(5)
C43 0.091(8) 0.162(11) 0.218(14) 0.068(10) -0.058(9) -0.060(8)
C44 0.42(2) 0.090(8) 0.091(9) -0.013(7) 0.037(12) -0.100(11)
C45 0.040(4) 0.069(5) 0.062(5) 0.014(4) 0.018(4) 0.000(4)
C46 0.057(5) 0.095(6) 0.100(6) 0.042(5) 0.033(5) -0.002(4)
C47 0.040(4) 0.060(5) 0.059(5) 0.002(5) 0.027(4) -0.010(4)
C48 0.085(6) 0.075(6) 0.054(6) 0.001(5) 0.011(5) -0.017(5)
C49 0.108(8) 0.110(8) 0.077(8) 0.034(7) -0.020(7) 0.009(6)
C50 0.127(9) 0.150(11) 0.052(6) -0.027(8) 0.010(6) -0.028(9)
C51 0.068(6) 0.099(8) 0.112(10) -0.003(7) 0.054(7) -0.011(6)
C52 0.052(5) 0.100(7) 0.051(6) -0.010(5) 0.030(5) -0.011(5)
C53 0.128(9) 0.094(7) 0.062(6) 0.016(6) -0.010(6) 0.042(7)
C54 0.075(6) 0.086(7) 0.202(11) 0.010(7) 0.053(7) 0.000(5)
C55 0.137(9) 0.095(7) 0.114(8) 0.026(6) 0.043(7) 0.037(7)
C56 0.085(6) 0.074(6) 0.090(7) -0.003(5) 0.055(6) 0.004(5)
C57 0.169(11) 0.112(8) 0.113(8) 0.018(6) 0.042(8) 0.045(7)
C58 0.149(9) 0.098(7) 0.146(10) -0.027(7) 0.086(8) -0.030(7)
C59 0.090(8) 0.116(8) 0.172(13) -0.036(9) -0.013(8) -0.003(7)
C60 0.053(6) 0.241(14) 0.138(11) -0.032(11) 0.048(7) -0.036(8)
C61 0.066(7) 0.158(10) 0.138(10) 0.015(9) 0.050(7) -0.008(7)
C62 0.061(7) 0.237(14) 0.114(9) 0.038(9) 0.064(7) 0.075(8)
C63 0.227(18) 0.242(17) 0.108(11) -0.066(11) 0.070(12) 0.020(15)
C64 0.151(14) 0.35(2) 0.116(12) 0.000(13) 0.038(12) 0.050(14)
C65 0.096(8) 0.195(13) 0.118(10) -0.021(10) 0.057(7) 0.018(9)
C66 0.123(11) 0.175(13) 0.130(11) 0.046(10) 0.065(9) 0.054(10)
C67 0.210(15) 0.069(8) 0.258(17) 0.070(9) 0.146(14) 0.026(9)
C68 0.083(9) 0.114(9) 0.275(19) 0.014(11) 0.109(12) -0.012(7)
C69 0.052(8) 0.157(12) 0.34(3) -0.074(15) 0.082(12) -0.052(7)
C70 0.167(16) 0.157(15) 0.30(3) -0.067(17) 0.064(15) -0.060(12)
C71 0.124(11) 0.107(10) 0.208(14) -0.042(9) 0.052(10) -0.004(8)
C72 0.169(15) 0.076(8) 0.223(17) -0.020(10) 0.073(13) 0.022(9)
C73 0.29(3) 0.059(9) 0.27(2) 0.011(13) 0.13(2) -0.019(12)
C74 0.176(15) 0.092(12) 0.35(3) 0.086(16) 0.066(19) 0.087(11)
C75 0.144(16) 0.23(2) 0.32(3) 0.13(2) -0.055(16) 0.047(14)
C76 0.051(8) 0.29(2) 0.250(18) -0.019(17) 0.003(9) -0.013(12)

loop_
_atom_type_symbol
_atom_type_description
_atom_type_scat_dispersion_real
_atom_type_scat_dispersion_imag
_atom_type_scat_source
C C 0.0033 0.0016 'International Tables Vol C Tables 4.2.6.8 and 6.1.1.4'
H H 0.0000 0.0000 'International Tables Vol C Tables 4.2.6.8 and 6.1.1.4'
N N 0.0061 0.0033 'International Tables Vol C Tables 4.2.6.8 and 6.1.1.4'
O O 0.0106 0.0060 'International Tables Vol C Tables 4.2.6.8 and 6.1.1.4'
K K 0.2009 0.2494 'International Tables Vol C Tables 4.2.6.8 and 6.1.1.4'
Y Y -2.7962 3.5667 'International Tables Vol C Tables 4.2.6.8 and 6.1.1.4'

loop_
_geom_angle_atom_site_label_1
_geom_angle_atom_site_label_2
_geom_angle_atom_site_label_3
_geom_angle
N2 Y1 N3 116.5(2)
N2 Y1 N1 93.4(2)
N3 Y1 N1 118.0(2)
N2 Y1 N4 122.6(2)
N3 Y1 N4 91.30(19)
N1 Y1 N4 117.45(18)
N2 Y1 C45 108.6(2)
N3 Y1 C45 76.5(2)
N1 Y1 C45 145.1(2)
N4 Y1 C45 27.70(17)
N2 Y1 C16 30.0(2)
N3 Y1 C16 146.5(2)
N1 Y1 C16 76.7(2)
N4 Y1 C16 108.9(2)
C45 Y1 C16 109.4(2)
N2 Y1 C30 105.9(2)
N3 Y1 C30 53.1(2)
N1 Y1 C30 160.65(19)
N4 Y1 C30 51.54(19)
C45 Y1 C30 26.41(17)
C16 Y1 C30 120.7(2)
N2 Y1 C1 53.6(2)
N3 Y1 C1 162.6(2)
N1 Y1 C1 54.2(2)
N4 Y1 C1 106.1(2)
C45 Y1 C1 119.2(2)
C16 Y1 C1 25.76(18)
C30 Y1 C1 139.6(2)
N2 Y1 C31 115.3(2)
N3 Y1 C31 23.84(18)
N1 Y1 C31 139.3(2)
N4 Y1 C31 71.90(19)
C45 Y1 C31 53.2(2)
C16 Y1 C31 140.9(2)
C30 Y1 C31 29.24(18)
C1 Y1 C31 166.1(2)
N2 Y1 C2 73.9(2)
N3 Y1 C2 141.8(2)
N1 Y1 C2 25.56(18)
N4 Y1 C2 114.55(19)
C45 Y1 C2 137.9(2)
C16 Y1 C2 52.1(2)
C30 Y1 C2 164.0(2)
C1 Y1 C2 28.61(19)
C31 Y1 C2 164.7(2)
O6 K1 O4 95.7(3)
O6 K1 O1 99.6(2)
O4 K1 O1 97.0(2)
O6 K1 O5 60.7(3)
O4 K1 O5 134.8(2)
O1 K1 O5 123.2(2)
O6 K1 O3 118.8(2)
O4 K1 O3 60.6(3)
O1 K1 O3 135.9(2)
O5 K1 O3 95.7(3)
O6 K1 O2 136.84(19)
O4 K1 O2 122.1(3)
O1 K1 O2 59.1(2)
O5 K1 O2 97.8(2)
O3 K1 O2 99.0(3)
O6 K1 N5 59.5(3)
O4 K1 N5 59.6(3)
O1 K1 N5 61.5(2)
O5 K1 N5 119.6(3)
O3 K1 N5 119.3(3)
O2 K1 N5 120.3(2)
O6 K1 N6 120.5(4)
O4 K1 N6 121.0(3)
O1 K1 N6 117.9(3)
O5 K1 N6 60.3(4)
O3 K1 N6 61.3(3)
O2 K1 N6 59.2(3)
N5 K1 N6 179.3(3)
C4 N1 C2 117.6(5)
C4 N1 Y1 132.0(4)
C2 N1 Y1 110.0(4)
C16 N2 C18 116.4(6)
C16 N2 Y1 98.9(4)
C18 N2 Y1 144.4(5)
C31 N3 C33 115.7(6)
C31 N3 Y1 112.4(5)
C33 N3 Y1 131.6(4)
C45 N4 C47 115.0(5)
C45 N4 Y1 99.6(4)
C47 N4 Y1 145.3(4)
C71 N5 C65 107.6(10)
C71 N5 C59 110.4(9)
C65 N5 C59 112.5(9)
C71 N5 K1 108.6(7)
C65 N5 K1 112.1(6)
C59 N5 K1 105.5(5)
C64 N6 C70 113.8(15)
C64 N6 C76 108.0(14)
C70 N6 C76 106.6(12)
C64 N6 K1 114.4(9)
C70 N6 K1 106.5(9)
C76 N6 K1 107.0(8)
C61 O1 C60 107.1(8)
C61 O1 K1 115.3(6)
C60 O1 K1 118.9(5)
C62 O2 C63 118.8(10)
C62 O2 K1 111.3(6)
C63 O2 K1 111.6(6)
C75 O3 C74 115.0(13)
C75 O3 K1 113.3(8)
C74 O3 K1 111.5(8)
C73 O4 C72 114.5(12)
C73 O4 K1 111.4(8)
C72 O4 K1 119.0(7)
C68 O5 C69 107.6(10)
C68 O5 K1 114.7(7)
C69 O5 K1 118.4(8)
C66 O6 C67 113.6(9)
C66 O6 K1 117.4(6)
C67 O6 K1 112.6(7)
C16 C1 C2 134.7(8)
C16 C1 Y1 70.5(5)
C2 C1 Y1 77.0(4)
C16 C1 H1A 110.2
C2 C1 H1A 110.2
Y1 C1 H1A 110.2
C3 C2 N1 124.1(7)
C3 C2 C1 116.9(7)
N1 C2 C1 118.8(6)
C3 C2 Y1 167.6(6)
N1 C2 Y1 44.4(3)
C1 C2 Y1 74.4(4)
C2 C3 H3A 120.0
C2 C3 H3B 120.0
H3A C3 H3B 120.0
N1 C4 C9 118.3(7)
N1 C4 C5 120.3(7)
C9 C4 C5 121.4(7)
C6 C5 C4 118.7(8)
C6 C5 C10 119.9(8)
C4 C5 C10 121.3(7)
C5 C6 C7 121.8(8)
C5 C6 H6A 119.1
C7 C6 H6A 119.1
C8 C7 C6 117.8(8)
C8 C7 H7A 121.1
C6 C7 H7A 121.1
C7 C8 C9 122.6(8)
C7 C8 H8A 118.7
C9 C8 H8A 118.7
C4 C9 C8 117.4(7)
C4 C9 C13 123.4(7)
C8 C9 C13 119.2(8)
C5 C10 C12 113.1(8)
C5 C10 C11 106.6(7)
C12 C10 C11 108.0(8)
C5 C10 H10A 109.7
C12 C10 H10A 109.7
C11 C10 H10A 109.7
C10 C11 H11A 109.5
C10 C11 H11B 109.5
H11A C11 H11B 109.5
C10 C11 H11C 109.5
H11A C11 H11C 109.5
H11B C11 H11C 109.5
C10 C12 H12A 109.5
C10 C12 H12B 109.5
H12A C12 H12B 109.5
C10 C12 H12C 109.5
H12A C12 H12C 109.5
H12B C12 H12C 109.5
C9 C13 C15 111.6(7)
C9 C13 C14 114.2(6)
C15 C13 C14 106.8(7)
C9 C13 H13A 108.0
C15 C13 H13A 108.0
C14 C13 H13A 108.0
C13 C14 H14A 109.5
C13 C14 H14B 109.5
H14A C14 H14B 109.5
C13 C14 H14C 109.5
H14A C14 H14C 109.5
H14B C14 H14C 109.5
C13 C15 H15A 109.5
C13 C15 H15B 109.5
H15A C15 H15B 109.5
C13 C15 H15C 109.5
H15A C15 H15C 109.5
H15B C15 H15C 109.5
C1 C16 N2 126.4(7)
C1 C16 C17 119.7(8)
N2 C16 C17 113.1(7)
C1 C16 Y1 83.7(5)
N2 C16 Y1 51.1(3)
C17 C16 Y1 135.0(6)
C16 C17 H17A 109.5
C16 C17 H17B 109.5
H17A C17 H17B 109.5
C16 C17 H17C 109.5
H17A C17 H17C 109.5
H17B C17 H17C 109.5
C19 C18 N2 124.0(9)
C19 C18 C23 122.7(10)
N2 C18 C23 113.0(9)
C18 C19 C20 119.8(11)
C18 C19 C24 121.0(9)
C20 C19 C24 119.0(10)
C21 C20 C19 126.1(14)
C21 C20 H20A 117.0
C19 C20 H20A 117.0
C22 C21 C20 114.6(17)
C22 C21 H21A 122.7
C20 C21 H21A 122.7
C21 C22 C23 131.6(15)
C21 C22 H22A 114.2
C23 C22 H22A 114.2
C27 C23 C22 128.7(12)
C27 C23 C18 126.1(10)
C22 C23 C18 105.1(11)
C19 C24 C26 114.7(8)
C19 C24 C25 113.6(7)
C26 C24 C25 105.4(7)
C19 C24 H24A 107.6
C26 C24 H24A 107.6
C25 C24 H24A 107.6
C24 C25 H25A 109.5
C24 C25 H25B 109.5
H25A C25 H25B 109.5
C24 C25 H25C 109.5
H25A C25 H25C 109.5
H25B C25 H25C 109.5
C24 C26 H26A 109.5
C24 C26 H26B 109.5
H26A C26 H26B 109.5
C24 C26 H26C 109.5
H26A C26 H26C 109.5
H26B C26 H26C 109.5
C23 C27 C28 114.4(12)
C23 C27 C29 108.0(12)
C28 C27 C29 112.4(12)
C23 C27 H27A 107.2
C28 C27 H27A 107.2
C29 C27 H27A 107.2
C27 C28 H28A 109.5
C27 C28 H28B 109.5
H28A C28 H28B 109.5
C27 C28 H28C 109.5
H28A C28 H28C 109.5
H28B C28 H28C 109.5
C27 C29 H29A 109.5
C27 C29 H29B 109.5
H29A C29 H29B 109.5
C27 C29 H29C 109.5
H29A C29 H29C 109.5
H29B C29 H29C 109.5
C45 C30 C31 133.2(6)
C45 C30 Y1 70.2(4)
C31 C30 Y1 76.2(4)
C45 C30 H30A 111.0
C31 C30 H30A 111.0
Y1 C30 H30A 111.0
N3 C31 C32 125.1(7)
N3 C31 C30 118.2(7)
C32 C31 C30 116.3(7)
N3 C31 Y1 43.7(4)
C32 C31 Y1 168.6(6)
C30 C31 Y1 74.5(4)
C31 C32 H32A 120.0
C31 C32 H32B 120.0
H32A C32 H32B 120.0
C38 C33 C34 120.7(7)
C38 C33 N3 120.6(6)
C34 C33 N3 118.7(7)
C35 C34 C33 118.7(7)
C35 C34 C39 117.2(7)
C33 C34 C39 123.9(7)
C36 C35 C34 121.1(8)
C36 C35 H35A 119.4
C34 C35 H35A 119.4
C35 C36 C37 119.3(8)
C35 C36 H36A 120.4
C37 C36 H36A 120.4
C36 C37 C38 123.0(8)
C36 C37 H37A 118.5
C38 C37 H37A 118.5
C33 C38 C37 117.1(8)
C33 C38 C42 121.9(7)
C37 C38 C42 120.8(8)
C41 C39 C34 112.4(8)
C41 C39 C40 116.1(7)
C34 C39 C40 108.8(6)
C41 C39 H39A 106.3
C34 C39 H39A 106.3
C40 C39 H39A 106.3
C39 C40 H40A 109.5
C39 C40 H40B 109.5
H40A C40 H40B 109.5
C39 C40 H40C 109.5
H40A C40 H40C 109.5
H40B C40 H40C 109.5
C39 C41 H41A 109.5
C39 C41 H41B 109.5
H41A C41 H41B 109.5
C39 C41 H41C 109.5
H41A C41 H41C 109.5
H41B C41 H41C 109.5
C38 C42 C43 110.2(8)
C38 C42 C44 112.0(8)
C43 C42 C44 111.1(9)
C38 C42 H42A 107.8
C43 C42 H42A 107.8
C44 C42 H42A 107.8
C42 C43 H43A 109.5
C42 C43 H43B 109.5
H43A C43 H43B 109.5
C42 C43 H43C 109.5
H43A C43 H43C 109.5
H43B C43 H43C 109.5
C42 C44 H44A 109.5
C42 C44 H44B 109.5
H44A C44 H44B 109.5
C42 C44 H44C 109.5
H44A C44 H44C 109.5
H44B C44 H44C 109.5
N4 C45 C30 125.7(7)
N4 C45 C46 117.4(6)
C30 C45 C46 116.8(6)
N4 C45 Y1 52.7(3)
C30 C45 Y1 83.4(4)
C46 C45 Y1 139.2(5)
C45 C46 H46A 109.5
C45 C46 H46B 109.5
H46A C46 H46B 109.5
C45 C46 H46C 109.5
H46A C46 H46C 109.5
H46B C46 H46C 109.5
N4 C47 C52 120.6(7)
N4 C47 C48 121.2(7)
C52 C47 C48 118.0(7)
C49 C48 C47 120.4(8)
C49 C48 C53 116.0(9)
C47 C48 C53 123.6(7)
C50 C49 C48 118.6(9)
C50 C49 H49A 120.7
C48 C49 H49A 120.7
C51 C50 C49 121.6(9)
C51 C50 H50A 119.2
C49 C50 H50A 119.2
C50 C51 C52 120.7(9)
C50 C51 H51A 119.7
C52 C51 H51A 119.7
C47 C52 C51 120.5(8)
C47 C52 C56 122.6(8)
C51 C52 C56 116.8(8)
C48 C53 C55 114.9(8)
C48 C53 C54 106.4(8)
C55 C53 C54 112.1(7)
C48 C53 H53A 107.7
C55 C53 H53A 107.7
C54 C53 H53A 107.7
C53 C54 H54A 109.5
C53 C54 H54B 109.5
H54A C54 H54B 109.5
C53 C54 H54C 109.5
H54A C54 H54C 109.5
H54B C54 H54C 109.5
C53 C55 H55A 109.5
C53 C55 H55B 109.5
H55A C55 H55B 109.5
C53 C55 H55C 109.5
H55A C55 H55C 109.5
H55B C55 H55C 109.5
C52 C56 C58 115.2(8)
C52 C56 C57 110.4(7)
C58 C56 C57 106.6(7)
C52 C56 H56A 108.2
C58 C56 H56A 108.2
C57 C56 H56A 108.2
C56 C57 H57A 109.5
C56 C57 H57B 109.5
H57A C57 H57B 109.5
C56 C57 H57C 109.5
H57A C57 H57C 109.5
H57B C57 H57C 109.5
C56 C58 H58A 109.5
C56 C58 H58B 109.5
H58A C58 H58B 109.5
C56 C58 H58C 109.5
H58A C58 H58C 109.5
H58B C58 H58C 109.5
C60 C59 N5 114.8(9)
C60 C59 H59A 108.6
N5 C59 H59A 108.6
C60 C59 H59B 108.6
N5 C59 H59B 108.6
H59A C59 H59B 107.6
O1 C60 C59 106.1(9)
O1 C60 H60A 110.5
C59 C60 H60A 110.5
O1 C60 H60B 110.5
C59 C60 H60B 110.5
H60A C60 H60B 108.7
O1 C61 C62 107.3(9)
O1 C61 H61A 110.3
C62 C61 H61A 110.3
O1 C61 H61B 110.3
C62 C61 H61B 110.3
H61A C61 H61B 108.5
O2 C62 C61 108.1(9)
O2 C62 H62A 110.1
C61 C62 H62A 110.1
O2 C62 H62B 110.1
C61 C62 H62B 110.1
H62A C62 H62B 108.4
C64 C63 O2 113.2(13)
C64 C63 H63A 108.9
O2 C63 H63A 108.9
C64 C63 H63B 108.9
O2 C63 H63B 108.9
H63A C63 H63B 107.8
N6 C64 C63 102.9(12)
N6 C64 H64A 111.2
C63 C64 H64A 111.2
N6 C64 H64B 111.2
C63 C64 H64B 111.2
H64A C64 H64B 109.1
N5 C65 C66 111.7(10)
N5 C65 H65A 109.3
C66 C65 H65A 109.3
N5 C65 H65B 109.3
C66 C65 H65B 109.3
H65A C65 H65B 107.9
O6 C66 C65 109.3(10)
O6 C66 H66A 109.8
C65 C66 H66A 109.8
O6 C66 H66B 109.8
C65 C66 H66B 109.8
H66A C66 H66B 108.3
O6 C67 C68 110.5(9)
O6 C67 H67A 109.5
C68 C67 H67A 109.5
O6 C67 H67B 109.5
C68 C67 H67B 109.5
H67A C67 H67B 108.1
O5 C68 C67 106.8(10)
O5 C68 H68A 110.4
C67 C68 H68A 110.4
O5 C68 H68B 110.4
C67 C68 H68B 110.4
H68A C68 H68B 108.6
O5 C69 C70 108.2(12)
O5 C69 H69A 110.1
C70 C69 H69A 110.1
O5 C69 H69B 110.1
C70 C69 H69B 110.1
H69A C69 H69B 108.4
N6 C70 C69 116.5(15)
N6 C70 H70A 108.2
C69 C70 H70A 108.2
N6 C70 H70B 108.2
C69 C70 H70B 108.2
H70A C70 H70B 107.3
C72 C71 N5 122.2(11)
C72 C71 H71A 106.8
N5 C71 H71A 106.8
C72 C71 H71B 106.8
N5 C71 H71B 106.8
H71A C71 H71B 106.6
C71 C72 O4 112.1(12)
C71 C72 H72A 109.2
O4 C72 H72A 109.2
C71 C72 H72B 109.2
O4 C72 H72B 109.2
H72A C72 H72B 107.9
C74 C73 O4 109.0(19)
C74 C73 H73A 109.9
O4 C73 H73A 109.9
C74 C73 H73B 109.9
O4 C73 H73B 109.9
H73A C73 H73B 108.3
C73 C74 O3 108.0(14)
C73 C74 H74A 110.1
O3 C74 H74A 110.1
C73 C74 H74B 110.1
O3 C74 H74B 110.1
H74A C74 H74B 108.4
O3 C75 C76 108.0(16)
O3 C75 H75A 110.1
C76 C75 H75A 110.1
O3 C75 H75B 110.1
C76 C75 H75B 110.1
H75A C75 H75B 108.4
N6 C76 C75 110.8(11)
N6 C76 H76A 109.5
C75 C76 H76A 109.5
N6 C76 H76B 109.5
C75 C76 H76B 109.5
H76A C76 H76B 108.1

loop_
_geom_bond_atom_site_label_1
_geom_bond_atom_site_label_2
_geom_bond_distance
Y1 N2 2.236(5)
Y1 N3 2.244(5)
Y1 N1 2.256(5)
Y1 N4 2.276(5)
Y1 C45 2.821(7)
Y1 C16 2.839(7)
Y1 C30 2.978(7)
Y1 C1 2.993(8)
Y1 C31 3.001(8)
Y1 C2 3.028(7)
K1 O6 2.780(7)
K1 O4 2.781(7)
K1 O1 2.791(5)
K1 O5 2.799(7)
K1 O3 2.820(7)
K1 O2 2.850(7)
K1 N5 2.956(8)
K1 N6 3.049(10)
N1 C4 1.389(7)
N1 C2 1.390(8)
N2 C16 1.437(9)
N2 C18 1.450(9)
N3 C31 1.312(8)
N3 C33 1.456(8)
N4 C45 1.330(7)
N4 C47 1.389(8)
N5 C71 1.412(12)
N5 C65 1.436(12)
N5 C59 1.594(12)
N6 C64 1.461(15)
N6 C70 1.481(17)
N6 C76 1.495(15)
O1 C61 1.327(11)
O1 C60 1.398(11)
O2 C62 1.426(9)
O2 C63 1.499(14)
O3 C75 1.46(2)
O3 C74 1.463(16)
O4 C73 1.42(2)
O4 C72 1.438(14)
O5 C68 1.392(14)
O5 C69 1.397(14)
O6 C66 1.415(12)
O6 C67 1.459(11)
C1 C16 1.309(9)
C1 C2 1.488(9)
C1 H1A 0.9800
C2 C3 1.351(9)
C3 H3A 0.9300
C3 H3B 0.9300
C4 C9 1.396(9)
C4 C5 1.397(10)
C5 C6 1.389(10)
C5 C10 1.499(10)
C6 C7 1.393(11)
C6 H6A 0.9300
C7 C8 1.384(10)
C7 H7A 0.9300
C8 C9 1.403(9)
C8 H8A 0.9300
C9 C13 1.485(10)
C10 C12 1.508(10)
C10 C11 1.572(11)
C10 H10A 0.9800
C11 H11A 0.9600
C11 H11B 0.9600
C11 H11C 0.9600
C12 H12A 0.9600
C12 H12B 0.9600
C12 H12C 0.9600
C13 C15 1.492(10)
C13 C14 1.523(10)
C13 H13A 0.9800
C14 H14A 0.9600
C14 H14B 0.9600
C14 H14C 0.9600
C15 H15A 0.9600
C15 H15B 0.9600
C15 H15C 0.9600
C16 C17 1.566(10)
C17 H17A 0.9600
C17 H17B 0.9600
C17 H17C 0.9600
C18 C19 1.337(11)
C18 C23 1.531(13)
C19 C20 1.369(12)
C19 C24 1.524(12)
C20 C21 1.334(16)
C20 H20A 0.9300
C21 C22 1.277(18)
C21 H21A 0.9300
C22 C23 1.524(16)
C22 H22A 0.9300
C23 C27 1.508(15)
C24 C26 1.565(10)
C24 C25 1.583(11)
C24 H24A 0.9800
C25 H25A 0.9600
C25 H25B 0.9600
C25 H25C 0.9600
C26 H26A 0.9600
C26 H26B 0.9600
C26 H26C 0.9600
C27 C28 1.547(17)
C27 C29 1.553(15)
C27 H27A 0.9800
C28 H28A 0.9600
C28 H28B 0.9600
C28 H28C 0.9600
C29 H29A 0.9600
C29 H29B 0.9600
C29 H29C 0.9600
C30 C45 1.334(9)
C30 C31 1.509(9)
C30 H30A 0.9800
C31 C32 1.338(9)
C32 H32A 0.9300
C32 H32B 0.9300
C33 C38 1.386(9)
C33 C34 1.442(9)
C34 C35 1.393(9)
C34 C39 1.529(10)
C35 C36 1.356(10)
C35 H35A 0.9300
C36 C37 1.395(10)
C36 H36A 0.9300
C37 C38 1.395(10)
C37 H37A 0.9300
C38 C42 1.487(10)
C39 C41 1.519(10)
C39 C40 1.611(11)
C39 H39A 0.9800
C40 H40A 0.9600
C40 H40B 0.9600
C40 H40C 0.9600
C41 H41A 0.9600
C41 H41B 0.9600
C41 H41C 0.9600
C42 C43 1.488(11)
C42 C44 1.511(14)
C42 H42A 0.9800
C43 H43A 0.9600
C43 H43B 0.9600
C43 H43C 0.9600
C44 H44A 0.9600
C44 H44B 0.9600
C44 H44C 0.9600
C45 C46 1.527(9)
C46 H46A 0.9600
C46 H46B 0.9600
C46 H46C 0.9600
C47 C52 1.389(9)
C47 C48 1.421(10)
C48 C49 1.419(11)
C48 C53 1.535(11)
C49 C50 1.386(13)
C49 H49A 0.9300
C50 C51 1.347(12)
C50 H50A 0.9300
C51 C52 1.408(11)
C51 H51A 0.9300
C52 C56 1.482(10)
C53 C55 1.545(11)
C53 C54 1.643(11)
C53 H53A 0.9800
C54 H54A 0.9600
C54 H54B 0.9600
C54 H54C 0.9600
C55 H55A 0.9600
C55 H55B 0.9600
C55 H55C 0.9600
C56 C58 1.504(10)
C56 C57 1.522(11)
C56 H56A 0.9800
C57 H57A 0.9600
C57 H57B 0.9600
C57 H57C 0.9600
C58 H58A 0.9600
C58 H58B 0.9600
C58 H58C 0.9600
C59 C60 1.453(14)
C59 H59A 0.9700
C59 H59B 0.9700
C60 H60A 0.9700
C60 H60B 0.9700
C61 C62 1.487(13)
C61 H61A 0.9700
C61 H61B 0.9700
C62 H62A 0.9700
C62 H62B 0.9700
C63 C64 1.498(16)
C63 H63A 0.9700
C63 H63B 0.9700
C64 H64A 0.9700
C64 H64B 0.9700
C65 C66 1.491(14)
C65 H65A 0.9700
C65 H65B 0.9700
C66 H66A 0.9700
C66 H66B 0.9700
C67 C68 1.470(15)
C67 H67A 0.9700
C67 H67B 0.9700
C68 H68A 0.9700
C68 H68B 0.9700
C69 C70 1.485(19)
C69 H69A 0.9700
C69 H69B 0.9700
C70 H70A 0.9700
C70 H70B 0.9700
C71 C72 1.321(13)
C71 H71A 0.9700
C71 H71B 0.9700
C72 H72A 0.9700
C72 H72B 0.9700
C73 C74 1.403(18)
C73 H73A 0.9700
C73 H73B 0.9700
C74 H74A 0.9700
C74 H74B 0.9700
C75 C76 1.513(19)
C75 H75A 0.9700
C75 H75B 0.9700
C76 H76A 0.9700
C76 H76B 0.9700

loop_
_platon_squeeze_void_nr
_platon_squeeze_void_average_x
_platon_squeeze_void_average_y
_platon_squeeze_void_average_z
_platon_squeeze_void_volume
_platon_squeeze_void_count_electrons
_platon_squeeze_void_content
1 -0.143 -0.002 0.297 414 78 ' '
2 0.144 0.002 0.705 409 74 ' '
3 0.500 0.000 0.500 53 8 ' '
4 0.978 0.052 0.920 8 2 ' '
5 0.357 0.502 0.797 413 78 ' '
6 0.644 0.498 0.205 410 72 ' '
7 0.000 0.500 1.000 53 8 ' '
8 0.478 0.448 0.420 9 2 ' '
9 0.522 0.552 0.580 9 1 ' '
10 0.022 0.948 0.080 9 1 ' '
